data_7704889
loop_
_publ_author_name
'Hock, Andreas'
'Werner, Luis'
'Luz, Christian'
'Radius, Udo'

_publ_section_title
;
 N-Heterocyclic carbene and cyclic (alkyl)(amino)carbene adducts of
 gallium hydrides, gallium chlorides and gallium hydrochlorides.
;
_journal_issue 32
_journal_name_full 'Dalton transactions (Cambridge, England : 2003)'
_journal_page_first 11108
_journal_page_last 11119
_journal_paper_doi 10.1039/d0dt02070b
_journal_volume 49
_journal_year 2020
_chemical_formula_moiety 'C20 H32 Cl2 Ga N'
_chemical_formula_sum 'C20 H32 Cl2 Ga N'
_chemical_formula_weight 427.08
_space_group_crystal_system orthorhombic
_space_group_IT_number 61
_space_group_name_Hall '-P 2ac 2ab'
_space_group_name_H-M_alt 'P b c a'
_atom_sites_solution_hydrogens mixed
_audit_creation_method SHELXL-2014/6
_audit_update_record
;
2020-06-08 deposited with the CCDC.	2020-07-20 downloaded from the CCDC.
;
_cell_angle_alpha 90
_cell_angle_beta 90
_cell_angle_gamma 90
_cell_formula_units_Z 8
_cell_length_a 14.8846(2)
_cell_length_b 14.9936(2)
_cell_length_c 19.0070(3)
_cell_measurement_reflns_used 12010
_cell_measurement_temperature 100.00(10)
_cell_measurement_theta_max 76.6890
_cell_measurement_theta_min 3.7660
_cell_volume 4241.86(10)
_computing_cell_refinement 'CrysAlisPro 1.171.40.57a (Rigaku OD, 2019)'
_computing_data_collection 'CrysAlisPro 1.171.40.57a (Rigaku OD, 2019)'
_computing_data_reduction 'CrysAlisPro 1.171.40.57a (Rigaku OD, 2019)'
_computing_structure_refinement 'SHELXL-2014/6 (Sheldrick, 2014)'
_computing_structure_solution 'SHELXL-2014/6 (Sheldrick, 2014)'
_diffrn_ambient_temperature 100.00(10)
_diffrn_detector_area_resol_mean 10.0000
_diffrn_measured_fraction_theta_full 1.000
_diffrn_measured_fraction_theta_max 0.978
_diffrn_measurement_device_type 'XtaLAB Synergy, Dualflex, HyPix'
_diffrn_measurement_method '\f and \w scans'
_diffrn_radiation_type CuK\a
_diffrn_radiation_wavelength 1.54184
_diffrn_reflns_av_R_equivalents 0.0463
_diffrn_reflns_av_unetI/netI 0.0330
_diffrn_reflns_Laue_measured_fraction_full 1.000
_diffrn_reflns_Laue_measured_fraction_max 0.978
_diffrn_reflns_limit_h_max 18
_diffrn_reflns_limit_h_min -10
_diffrn_reflns_limit_k_max 18
_diffrn_reflns_limit_k_min -17
_diffrn_reflns_limit_l_max 23
_diffrn_reflns_limit_l_min -23
_diffrn_reflns_number 22450
_diffrn_reflns_point_group_measured_fraction_full 1.000
_diffrn_reflns_point_group_measured_fraction_max 0.978
_diffrn_reflns_theta_full 67.684
_diffrn_reflns_theta_max 77.495
_diffrn_reflns_theta_min 4.653
_diffrn_source 'micro-focus sealed X-ray tube'
_exptl_absorpt_coefficient_mu 4.085
_exptl_absorpt_correction_T_max 1.00000
_exptl_absorpt_correction_T_min 0.65071
_exptl_absorpt_correction_type multi-scan
_exptl_absorpt_process_details
'CrysAlisPro 1.171.40.57a (Rigaku Oxford Diffraction, 2019) Empirical absorption correction using spherical harmonics, implemented in SCALE3 ABSPACK scaling algorithm.'
_exptl_crystal_colour colourless
_exptl_crystal_density_diffrn 1.338
_exptl_crystal_description block
_exptl_crystal_F_000 1792
_exptl_crystal_size_max 0.226
_exptl_crystal_size_mid 0.150
_exptl_crystal_size_min 0.143
_refine_diff_density_max 1.492
_refine_diff_density_min -1.027
_refine_diff_density_rms 0.127
_refine_ls_extinction_method none
_refine_ls_goodness_of_fit_ref 1.072
_refine_ls_hydrogen_treatment mixed
_refine_ls_matrix_type full
_refine_ls_number_parameters 229
_refine_ls_number_reflns 4414
_refine_ls_number_restraints 0
_refine_ls_restrained_S_all 1.072
_refine_ls_R_factor_all 0.0531
_refine_ls_R_factor_gt 0.0501
_refine_ls_shift/su_max 0.001
_refine_ls_shift/su_mean 0.000
_refine_ls_structure_factor_coef Fsqd
_refine_ls_weighting_details 'w=1/[\s^2^(Fo^2^)+(0.0964P)^2^+2.0857P] where P=(Fo^2^+2Fc^2^)/3'
_refine_ls_weighting_scheme calc
_refine_ls_wR_factor_gt 0.1347
_refine_ls_wR_factor_ref 0.1379
_reflns_Friedel_coverage 0.000
_reflns_number_gt 4023
_reflns_number_total 4414
_reflns_threshold_expression 'I > 2\s(I)'
_cod_data_source_file d0dt02070b2.cif
_cod_data_source_block compound_15
_cod_depositor_comments 'Adding full bibliography for 7704887--7704897.cif.'
_cod_database_code 7704889
_shelx_space_group_comment
;
The symmetry employed for this shelxl refinement is uniquely defined
by the following loop, which should always be used as a source of
symmetry information in preference to the above space-group names.
They are only intended as comments.
;
_shelxl_version_number 2014/6

loop_
_space_group_symop_operation_xyz
'x, y, z'
'-x+1/2, -y, z+1/2'
'-x, y+1/2, -z+1/2'
'x+1/2, -y+1/2, -z'
'-x, -y, -z'
'x-1/2, y, -z-1/2'
'x, -y-1/2, z-1/2'
'-x-1/2, y-1/2, z'

loop_
_atom_site_label
_atom_site_type_symbol
_atom_site_fract_x
_atom_site_fract_y
_atom_site_fract_z
_atom_site_U_iso_or_equiv
_atom_site_adp_type
_atom_site_occupancy
_atom_site_site_symmetry_order
_atom_site_calc_flag
_atom_site_refinement_flags_posn
_atom_site_refinement_flags_adp
_atom_site_refinement_flags_occupancy
_atom_site_disorder_assembly
_atom_site_disorder_group
Ga1 Ga 0.72340(2) 0.26868(2) 0.30021(2) 0.01916(14) Uani 1 1 d . . . . .
H1 H 0.759(2) 0.251(2) 0.3680(16) 0.023(7) Uiso 1 1 d . . . . .
Cl2 Cl 0.83418(4) 0.29002(4) 0.22426(3) 0.03232(18) Uani 1 1 d . . . . .
Cl3 Cl 0.64603(4) 0.15552(4) 0.25591(3) 0.03053(17) Uani 1 1 d . . . . .
N10 N 0.60784(12) 0.41748(12) 0.34746(9) 0.0171(4) Uani 1 1 d . . . . .
C4 C 0.62983(14) 0.38864(14) 0.41906(11) 0.0171(4) Uani 1 1 d . . . . .
C9 C 0.70898(15) 0.42040(14) 0.45066(12) 0.0194(4) Uani 1 1 d . . . . .
C5 C 0.57420(15) 0.32465(14) 0.45154(12) 0.0198(4) Uani 1 1 d . . . . .
C19 C 0.48968(15) 0.28575(15) 0.41865(12) 0.0203(4) Uani 1 1 d . . . . .
H19 H 0.4815 0.3131 0.3723 0.024 Uiso 1 1 calc R U . . .
C8 C 0.72990(15) 0.38784(16) 0.51774(12) 0.0225(5) Uani 1 1 d . . . . .
H8 H 0.7814 0.4083 0.5403 0.027 Uiso 1 1 calc R U . . .
C14 C 0.54697(15) 0.49827(14) 0.33100(11) 0.0198(4) Uani 1 1 d . . . . .
C6 C 0.59931(16) 0.29484(16) 0.51822(12) 0.0231(5) Uani 1 1 d . . . . .
H6 H 0.5637 0.2529 0.5411 0.028 Uiso 1 1 calc R U . . .
C11 C 0.64098(15) 0.37804(15) 0.29235(11) 0.0181(4) Uani 1 1 d . . . . .
C13 C 0.53068(15) 0.48195(17) 0.25253(11) 0.0230(5) Uani 1 1 d . . . . .
H13A H 0.5297 0.5381 0.2272 0.028 Uiso 1 1 calc R U . . .
H13B H 0.4736 0.4520 0.2455 0.028 Uiso 1 1 calc R U . . .
C22 C 0.77511(14) 0.48479(16) 0.41662(12) 0.0208(5) Uani 1 1 d . . . . .
H22 H 0.7499 0.5039 0.3714 0.025 Uiso 1 1 calc R U . . .
C18 C 0.46110(16) 0.49651(16) 0.37436(13) 0.0258(5) Uani 1 1 d . . . . .
H18A H 0.4280 0.4432 0.3639 0.039 Uiso 1 1 calc R U . . .
H18B H 0.4251 0.5477 0.3631 0.039 Uiso 1 1 calc R U . . .
H18C H 0.4760 0.4975 0.4235 0.039 Uiso 1 1 calc R U . . .
C7 C 0.67607(16) 0.32615(16) 0.55128(12) 0.0243(5) Uani 1 1 d . . . . .
H7 H 0.6913 0.3057 0.5959 0.029 Uiso 1 1 calc R U . . .
C21 C 0.49544(16) 0.18445(16) 0.40881(13) 0.0253(5) Uani 1 1 d . . . . .
H21A H 0.5447 0.1704 0.3782 0.038 Uiso 1 1 calc R U . . .
H21B H 0.4405 0.1630 0.3884 0.038 Uiso 1 1 calc R U . . .
H21C H 0.5047 0.1564 0.4536 0.038 Uiso 1 1 calc R U . . .
C12 C 0.60851(15) 0.42293(16) 0.22603(12) 0.0219(5) Uani 1 1 d . . . . .
C16 C 0.59696(17) 0.58510(16) 0.34585(13) 0.0264(5) Uani 1 1 d . . . . .
H16A H 0.6114 0.5884 0.3950 0.040 Uiso 1 1 calc R U . . .
H16B H 0.5596 0.6348 0.3332 0.040 Uiso 1 1 calc R U . . .
H16C H 0.6513 0.5867 0.3187 0.040 Uiso 1 1 calc R U . . .
C20 C 0.40643(16) 0.30756(18) 0.46375(13) 0.0264(5) Uani 1 1 d . . . . .
H20A H 0.4094 0.2750 0.5072 0.040 Uiso 1 1 calc R U . . .
H20B H 0.3531 0.2909 0.4386 0.040 Uiso 1 1 calc R U . . .
H20C H 0.4050 0.3704 0.4735 0.040 Uiso 1 1 calc R U . . .
C24 C 0.78942(17) 0.56782(17) 0.46200(14) 0.0271(5) Uani 1 1 d . . . . .
H24A H 0.7325 0.5954 0.4715 0.041 Uiso 1 1 calc R U . . .
H24B H 0.8274 0.6092 0.4374 0.041 Uiso 1 1 calc R U . . .
H24C H 0.8174 0.5510 0.5056 0.041 Uiso 1 1 calc R U . . .
C15 C 0.57686(19) 0.35505(19) 0.17150(13) 0.0327(6) Uani 1 1 d . . . . .
H15A H 0.6266 0.3184 0.1574 0.049 Uiso 1 1 calc R U . . .
H15B H 0.5534 0.3858 0.1312 0.049 Uiso 1 1 calc R U . . .
H15C H 0.5307 0.3183 0.1916 0.049 Uiso 1 1 calc R U . . .
C23 C 0.86619(16) 0.44016(17) 0.40235(14) 0.0272(5) Uani 1 1 d . . . . .
H23A H 0.8924 0.4215 0.4461 0.041 Uiso 1 1 calc R U . . .
H23B H 0.9055 0.4819 0.3795 0.041 Uiso 1 1 calc R U . . .
H23C H 0.8576 0.3892 0.3725 0.041 Uiso 1 1 calc R U . . .
C17 C 0.68650(19) 0.4777(2) 0.19444(14) 0.0329(6) Uani 1 1 d . . . . .
H17A H 0.7089 0.5186 0.2291 0.049 Uiso 1 1 calc R U . . .
H17B H 0.6653 0.5104 0.1543 0.049 Uiso 1 1 calc R U . . .
H17C H 0.7339 0.4381 0.1802 0.049 Uiso 1 1 calc R U . . .

loop_
_atom_site_aniso_label
_atom_site_aniso_U_11
_atom_site_aniso_U_22
_atom_site_aniso_U_33
_atom_site_aniso_U_23
_atom_site_aniso_U_13
_atom_site_aniso_U_12
Ga1 0.0225(2) 0.0142(2) 0.0208(2) -0.00107(9) 0.00209(10) 0.00212(9)
Cl2 0.0288(3) 0.0313(3) 0.0368(4) 0.0032(3) 0.0129(2) 0.0038(2)
Cl3 0.0395(3) 0.0198(3) 0.0323(3) -0.0067(2) 0.0031(2) -0.0062(2)
N10 0.0197(8) 0.0134(8) 0.0182(8) 0.0000(7) -0.0002(7) 0.0005(6)
C4 0.0214(10) 0.0157(9) 0.0142(9) -0.0009(8) 0.0005(8) 0.0026(8)
C9 0.0214(10) 0.0165(10) 0.0201(10) -0.0012(9) 0.0018(8) 0.0007(8)
C5 0.0218(10) 0.0171(10) 0.0204(11) -0.0023(8) 0.0039(8) 0.0016(8)
C19 0.0226(10) 0.0190(10) 0.0193(10) 0.0007(8) 0.0010(8) -0.0019(8)
C8 0.0242(11) 0.0236(12) 0.0197(11) -0.0011(9) -0.0037(8) 0.0014(8)
C14 0.0267(10) 0.0128(9) 0.0199(10) -0.0003(8) -0.0019(8) 0.0038(8)
C6 0.0286(11) 0.0201(11) 0.0207(11) 0.0026(9) 0.0032(9) -0.0003(9)
C11 0.0202(10) 0.0156(10) 0.0184(10) -0.0010(8) 0.0006(8) -0.0013(8)
C13 0.0280(12) 0.0223(11) 0.0185(11) 0.0017(8) -0.0026(8) 0.0049(8)
C22 0.0227(11) 0.0198(11) 0.0201(11) -0.0011(9) -0.0007(8) -0.0018(8)
C18 0.0282(11) 0.0224(11) 0.0268(11) 0.0010(9) 0.0034(9) 0.0083(9)
C7 0.0295(12) 0.0262(11) 0.0172(10) 0.0029(9) -0.0005(8) 0.0031(9)
C21 0.0277(11) 0.0192(11) 0.0289(12) -0.0012(9) 0.0018(9) -0.0016(9)
C12 0.0276(11) 0.0200(10) 0.0182(10) -0.0003(9) -0.0004(8) 0.0049(8)
C16 0.0359(13) 0.0147(10) 0.0286(12) -0.0012(9) -0.0059(10) 0.0012(9)
C20 0.0248(11) 0.0270(12) 0.0276(11) -0.0011(9) 0.0057(9) -0.0007(9)
C24 0.0267(11) 0.0229(11) 0.0316(12) -0.0057(10) 0.0015(10) -0.0042(9)
C15 0.0400(14) 0.0365(14) 0.0216(12) -0.0107(11) -0.0089(10) 0.0127(11)
C23 0.0241(11) 0.0266(12) 0.0308(12) -0.0029(10) 0.0034(9) -0.0013(9)
C17 0.0386(15) 0.0318(14) 0.0284(12) 0.0109(10) 0.0073(10) 0.0045(12)

loop_
_atom_type_symbol
_atom_type_description
_atom_type_scat_dispersion_real
_atom_type_scat_dispersion_imag
_atom_type_scat_source
C C 0.0181 0.0091 'International Tables Vol C Tables 4.2.6.8 and 6.1.1.4'
H H 0.0000 0.0000 'International Tables Vol C Tables 4.2.6.8 and 6.1.1.4'
Cl Cl 0.3639 0.7018 'International Tables Vol C Tables 4.2.6.8 and 6.1.1.4'
Ga Ga -1.2846 0.7763 'International Tables Vol C Tables 4.2.6.8 and 6.1.1.4'
N N 0.0311 0.0180 'International Tables Vol C Tables 4.2.6.8 and 6.1.1.4'

loop_
_geom_angle_atom_site_label_1
_geom_angle_atom_site_label_2
_geom_angle_atom_site_label_3
_geom_angle
_geom_angle_site_symmetry_1
_geom_angle_site_symmetry_3
_geom_angle_publ_flag
C11 Ga1 Cl2 106.38(6) . . ?
C11 Ga1 Cl3 105.85(6) . . ?
Cl2 Ga1 Cl3 104.46(3) . . ?
C11 Ga1 H1 116.2(13) . . ?
Cl2 Ga1 H1 109.7(12) . . ?
Cl3 Ga1 H1 113.4(13) . . ?
C11 N10 C4 121.97(18) . . ?
C11 N10 C14 114.58(18) . . ?
C4 N10 C14 123.42(17) . . ?
C9 C4 C5 122.40(19) . . ?
C9 C4 N10 118.96(19) . . ?
C5 C4 N10 118.45(19) . . ?
C8 C9 C4 117.2(2) . . ?
C8 C9 C22 117.7(2) . . ?
C4 C9 C22 125.1(2) . . ?
C6 C5 C4 117.3(2) . . ?
C6 C5 C19 118.2(2) . . ?
C4 C5 C19 124.52(19) . . ?
C5 C19 C21 112.57(18) . . ?
C5 C19 C20 110.78(18) . . ?
C21 C19 C20 108.84(19) . . ?
C5 C19 H19 108.2 . . ?
C21 C19 H19 108.2 . . ?
C20 C19 H19 108.2 . . ?
C7 C8 C9 121.7(2) . . ?
C7 C8 H8 119.2 . . ?
C9 C8 H8 119.2 . . ?
C18 C14 C16 108.93(19) . . ?
C18 C14 C13 113.08(19) . . ?
C16 C14 C13 113.20(19) . . ?
C18 C14 N10 111.68(17) . . ?
C16 C14 N10 110.22(17) . . ?
C13 C14 N10 99.49(16) . . ?
C7 C6 C5 121.6(2) . . ?
C7 C6 H6 119.2 . . ?
C5 C6 H6 119.2 . . ?
N10 C11 C12 110.41(19) . . ?
N10 C11 Ga1 122.09(16) . . ?
C12 C11 Ga1 127.49(15) . . ?
C14 C13 C12 106.92(17) . . ?
C14 C13 H13A 110.3 . . ?
C12 C13 H13A 110.3 . . ?
C14 C13 H13B 110.3 . . ?
C12 C13 H13B 110.3 . . ?
H13A C13 H13B 108.6 . . ?
C9 C22 C24 111.49(19) . . ?
C9 C22 C23 111.68(19) . . ?
C24 C22 C23 109.35(19) . . ?
C9 C22 H22 108.1 . . ?
C24 C22 H22 108.1 . . ?
C23 C22 H22 108.1 . . ?
C14 C18 H18A 109.5 . . ?
C14 C18 H18B 109.5 . . ?
H18A C18 H18B 109.5 . . ?
C14 C18 H18C 109.5 . . ?
H18A C18 H18C 109.5 . . ?
H18B C18 H18C 109.5 . . ?
C8 C7 C6 119.8(2) . . ?
C8 C7 H7 120.1 . . ?
C6 C7 H7 120.1 . . ?
C19 C21 H21A 109.5 . . ?
C19 C21 H21B 109.5 . . ?
H21A C21 H21B 109.5 . . ?
C19 C21 H21C 109.5 . . ?
H21A C21 H21C 109.5 . . ?
H21B C21 H21C 109.5 . . ?
C11 C12 C15 111.6(2) . . ?
C11 C12 C13 102.93(17) . . ?
C15 C12 C13 111.86(19) . . ?
C11 C12 C17 108.75(19) . . ?
C15 C12 C17 108.8(2) . . ?
C13 C12 C17 112.8(2) . . ?
C14 C16 H16A 109.5 . . ?
C14 C16 H16B 109.5 . . ?
H16A C16 H16B 109.5 . . ?
C14 C16 H16C 109.5 . . ?
H16A C16 H16C 109.5 . . ?
H16B C16 H16C 109.5 . . ?
C19 C20 H20A 109.5 . . ?
C19 C20 H20B 109.5 . . ?
H20A C20 H20B 109.5 . . ?
C19 C20 H20C 109.5 . . ?
H20A C20 H20C 109.5 . . ?
H20B C20 H20C 109.5 . . ?
C22 C24 H24A 109.5 . . ?
C22 C24 H24B 109.5 . . ?
H24A C24 H24B 109.5 . . ?
C22 C24 H24C 109.5 . . ?
H24A C24 H24C 109.5 . . ?
H24B C24 H24C 109.5 . . ?
C12 C15 H15A 109.5 . . ?
C12 C15 H15B 109.5 . . ?
H15A C15 H15B 109.5 . . ?
C12 C15 H15C 109.5 . . ?
H15A C15 H15C 109.5 . . ?
H15B C15 H15C 109.5 . . ?
C22 C23 H23A 109.5 . . ?
C22 C23 H23B 109.5 . . ?
H23A C23 H23B 109.5 . . ?
C22 C23 H23C 109.5 . . ?
H23A C23 H23C 109.5 . . ?
H23B C23 H23C 109.5 . . ?
C12 C17 H17A 109.5 . . ?
C12 C17 H17B 109.5 . . ?
H17A C17 H17B 109.5 . . ?
C12 C17 H17C 109.5 . . ?
H17A C17 H17C 109.5 . . ?
H17B C17 H17C 109.5 . . ?

loop_
_geom_bond_atom_site_label_1
_geom_bond_atom_site_label_2
_geom_bond_distance
_geom_bond_site_symmetry_2
_geom_bond_publ_flag
Ga1 C11 2.053(2) . ?
Ga1 Cl2 2.2149(6) . ?
Ga1 Cl3 2.2168(6) . ?
Ga1 H1 1.42(3) . ?
N10 C11 1.300(3) . ?
N10 C4 1.465(3) . ?
N10 C14 1.545(3) . ?
C4 C9 1.406(3) . ?
C4 C5 1.410(3) . ?
C9 C8 1.400(3) . ?
C9 C22 1.523(3) . ?
C5 C6 1.395(3) . ?
C5 C19 1.521(3) . ?
C19 C21 1.533(3) . ?
C19 C20 1.542(3) . ?
C19 H19 0.9800 . ?
C8 C7 1.380(3) . ?
C8 H8 0.9300 . ?
C14 C18 1.521(3) . ?
C14 C16 1.526(3) . ?
C14 C13 1.531(3) . ?
C6 C7 1.386(3) . ?
C6 H6 0.9300 . ?
C11 C12 1.508(3) . ?
C13 C12 1.542(3) . ?
C13 H13A 0.9700 . ?
C13 H13B 0.9700 . ?
C22 C24 1.529(3) . ?
C22 C23 1.536(3) . ?
C22 H22 0.9800 . ?
C18 H18A 0.9600 . ?
C18 H18B 0.9600 . ?
C18 H18C 0.9600 . ?
C7 H7 0.9300 . ?
C21 H21A 0.9600 . ?
C21 H21B 0.9600 . ?
C21 H21C 0.9600 . ?
C12 C15 1.527(3) . ?
C12 C17 1.543(4) . ?
C16 H16A 0.9600 . ?
C16 H16B 0.9600 . ?
C16 H16C 0.9600 . ?
C20 H20A 0.9600 . ?
C20 H20B 0.9600 . ?
C20 H20C 0.9600 . ?
C24 H24A 0.9600 . ?
C24 H24B 0.9600 . ?
C24 H24C 0.9600 . ?
C15 H15A 0.9600 . ?
C15 H15B 0.9600 . ?
C15 H15C 0.9600 . ?
C23 H23A 0.9600 . ?
C23 H23B 0.9600 . ?
C23 H23C 0.9600 . ?
C17 H17A 0.9600 . ?
C17 H17B 0.9600 . ?
C17 H17C 0.9600 . ?

loop_
_geom_torsion_atom_site_label_1
_geom_torsion_atom_site_label_2
_geom_torsion_atom_site_label_3
_geom_torsion_atom_site_label_4
_geom_torsion
_geom_torsion_site_symmetry_1
_geom_torsion_site_symmetry_2
_geom_torsion_site_symmetry_3
_geom_torsion_site_symmetry_4
_geom_torsion_publ_flag
C11 N10 C4 C9 84.1(3) . . . . ?
C14 N10 C4 C9 -93.6(2) . . . . ?
C11 N10 C4 C5 -91.1(3) . . . . ?
C14 N10 C4 C5 91.2(2) . . . . ?
C5 C4 C9 C8 -1.9(3) . . . . ?
N10 C4 C9 C8 -176.90(19) . . . . ?
C5 C4 C9 C22 175.9(2) . . . . ?
N10 C4 C9 C22 0.9(3) . . . . ?
C9 C4 C5 C6 1.7(3) . . . . ?
N10 C4 C5 C6 176.68(19) . . . . ?
C9 C4 C5 C19 -177.8(2) . . . . ?
N10 C4 C5 C19 -2.8(3) . . . . ?
C6 C5 C19 C21 -60.3(3) . . . . ?
C4 C5 C19 C21 119.2(2) . . . . ?
C6 C5 C19 C20 61.8(3) . . . . ?
C4 C5 C19 C20 -118.7(2) . . . . ?
C4 C9 C8 C7 0.9(3) . . . . ?
C22 C9 C8 C7 -177.0(2) . . . . ?
C11 N10 C14 C18 134.6(2) . . . . ?
C4 N10 C14 C18 -47.5(3) . . . . ?
C11 N10 C14 C16 -104.1(2) . . . . ?
C4 N10 C14 C16 73.7(2) . . . . ?
C11 N10 C14 C13 15.0(2) . . . . ?
C4 N10 C14 C13 -167.10(19) . . . . ?
C4 C5 C6 C7 -0.4(3) . . . . ?
C19 C5 C6 C7 179.1(2) . . . . ?
C4 N10 C11 C12 -178.75(18) . . . . ?
C14 N10 C11 C12 -0.8(3) . . . . ?
C4 N10 C11 Ga1 2.4(3) . . . . ?
C14 N10 C11 Ga1 -179.70(14) . . . . ?
C18 C14 C13 C12 -141.0(2) . . . . ?
C16 C14 C13 C12 94.5(2) . . . . ?
N10 C14 C13 C12 -22.4(2) . . . . ?
C8 C9 C22 C24 -58.5(3) . . . . ?
C4 C9 C22 C24 123.7(2) . . . . ?
C8 C9 C22 C23 64.2(3) . . . . ?
C4 C9 C22 C23 -113.6(2) . . . . ?
C9 C8 C7 C6 0.2(4) . . . . ?
C5 C6 C7 C8 -0.5(4) . . . . ?
N10 C11 C12 C15 -133.9(2) . . . . ?
Ga1 C11 C12 C15 44.9(3) . . . . ?
N10 C11 C12 C13 -13.8(2) . . . . ?
Ga1 C11 C12 C13 164.99(16) . . . . ?
N10 C11 C12 C17 106.0(2) . . . . ?
Ga1 C11 C12 C17 -75.2(2) . . . . ?
C14 C13 C12 C11 22.9(2) . . . . ?
C14 C13 C12 C15 142.9(2) . . . . ?
C14 C13 C12 C17 -94.1(2) . . . . ?
